data_8000213
loop_
_publ_author_name
'Choudhary, R.N.P.'
'Nelmes, R.J.'
'Rouse, K.D.'

_publ_section_title
;
 A room-temperature neutron-diffraction study of Na H2 P O4
;
_journal_name_full 'Chemical Physics Letters'
_journal_page_first 102
_journal_page_last 105
_journal_volume 78
_journal_year 1981
_chemical_formula_sum 'H2 Na O4 P'
_chemical_name_systematic 'Na H2 P O4'
_space_group_IT_number 14
_symmetry_space_group_name_Hall '-P 2ybc'
_symmetry_space_group_name_H-M 'P 1 21/c 1'
_cell_angle_alpha 90
_cell_angle_beta 92.88
_cell_angle_gamma 90
_cell_formula_units_Z 8
_cell_length_a 6.808
_cell_length_b 13.491
_cell_length_c 7.331
_cell_volume 672.478
_citation_journal_id_ASTM CHPLBC
_cod_data_source_file Choudhary_CHPLBC_1981_617.cif
_cod_data_source_block H2Na1O4P1
_cod_original_cell_volume 672.4779
_cod_original_formula_sum 'H2 Na1 O4 P1'
_cod_database_code 8000213

loop_
_symmetry_equiv_pos_as_xyz
x,y,z
-x,y+1/2,-z+1/2
-x,-y,-z
x,-y-1/2,z-1/2

loop_
_atom_site_label
_atom_site_type_symbol
_atom_site_fract_x
_atom_site_fract_y
_atom_site_fract_z
_atom_site_occupancy
_atom_site_U_iso_or_equiv
H2 H+1 0.4872 0.4055 0.621 1 0.0
O1 O-2 0.2475 0.2772 0.7672 1 0.0
O7 O-2 0.9314 0.404 0.3393 1 0.0
O8 O-2 0.6113 0.3471 0.4672 1 0.0
Na1 Na+1 0.8613 0.4005 0.0013 1 0.0
O4 O-2 0.4081 0.4432 0.7093 1 0.0
O5 O-2 0.9221 0.2696 0.5796 1 0.0
P2 P+5 0.8275 0.3699 0.5123 1 0.0
O2 O-2 0.5223 0.3394 0.9777 1 0.0
P1 P+5 0.3304 0.3693 0.8576 1 0.0
Na2 Na+1 0.3541 0.3947 0.2673 1 0.0
H3 H+1 0.0544 0.2738 0.6527 1 0.0
H1 H+1 0.5508 0.2665 0.9764 1 0.0
O6 O-2 0.8523 0.4476 0.6615 1 0.0
O3 O-2 0.2026 0.4273 0.9756 1 0.0
H4 H+1 0.0074 0.471 0.3457 1 0.0
